data_2211076
loop_
_publ_author_name
'Wang, Hong-Mei'
'Zeng, Xiao-Hua'
'Hu, Zong-Qiu'
'Li, Gui-Hua'
'Tian, Jia-Hua'

_publ_section_title
6-Isopropyl-5-(3-nitrophenoxy)-3-phenyl-3<i>H</i>-1,2,3-triazolo[4,5-<i>d</i>]pyrimidin-7(6<i>H</i>)-one
_journal_coeditor_code IS2085
_journal_issue 11
_journal_name_full 'Acta Crystallographica Section E'
_journal_page_first o5038
_journal_page_last o5040
_journal_paper_doi 10.1107/S1600536806042280
_journal_volume 62
_journal_year 2006
_chemical_formula_iupac 'C19 H16 N6 O4'
_chemical_formula_moiety 'C19 H16 N6 O4'
_chemical_formula_sum 'C19 H16 N6 O4'
_chemical_formula_weight 392.38
_chemical_name_systematic
;
6-Isopropyl-5-(3-nitrophenoxy)-3-phenyl-3H-1,2,3-triazolo[4,5-d]pyrimidin-
7(6H)-one
;
_space_group_IT_number 15
_symmetry_cell_setting monoclinic
_symmetry_space_group_name_Hall '-C 2yc'
_symmetry_space_group_name_H-M 'C 1 2/c 1'
_atom_sites_solution_hydrogens geom
_atom_sites_solution_primary direct
_atom_sites_solution_secondary difmap
_audit_creation_method SHELXL97
_cell_angle_alpha 90.00
_cell_angle_beta 93.7370(10)
_cell_angle_gamma 90.00
_cell_formula_units_Z 8
_cell_length_a 18.2261(14)
_cell_length_b 11.6455(9)
_cell_length_c 18.1673(14)
_cell_measurement_reflns_used 4928
_cell_measurement_temperature 292(2)
_cell_measurement_theta_max 26.62
_cell_measurement_theta_min 2.24
_cell_volume 3847.8(5)
_computing_cell_refinement 'SAINT (Bruker, 2001)'
_computing_data_collection 'SMART (Bruker, 2001)'
_computing_data_reduction SAINT
_computing_molecular_graphics 'PLATON (Spek, 2003)'
_computing_publication_material 'SHELXTL (Bruker, 2001)'
_computing_structure_refinement 'SHELXL97 (Sheldrick, 1997)'
_computing_structure_solution 'SHELXS97 (Sheldrick, 1997)'
_diffrn_ambient_temperature 292(2)
_diffrn_measured_fraction_theta_full 0.994
_diffrn_measured_fraction_theta_max 0.994
_diffrn_measurement_device_type 'Bruker SMART CCD area-detector'
_diffrn_measurement_method '\f and \w'
_diffrn_radiation_monochromator graphite
_diffrn_radiation_source 'fine-focus sealed tube'
_diffrn_radiation_type MoK\a
_diffrn_radiation_wavelength 0.71073
_diffrn_reflns_av_R_equivalents 0.0362
_diffrn_reflns_av_sigmaI/netI 0.0294
_diffrn_reflns_limit_h_max 23
_diffrn_reflns_limit_h_min -23
_diffrn_reflns_limit_k_max 15
_diffrn_reflns_limit_k_min -11
_diffrn_reflns_limit_l_max 23
_diffrn_reflns_limit_l_min -23
_diffrn_reflns_number 13611
_diffrn_reflns_theta_full 27.50
_diffrn_reflns_theta_max 27.50
_diffrn_reflns_theta_min 2.08
_diffrn_standards_number 0
_exptl_absorpt_coefficient_mu 0.099
_exptl_absorpt_correction_T_max 0.9805
_exptl_absorpt_correction_T_min 0.9690
_exptl_absorpt_correction_type multi-scan
_exptl_absorpt_process_details '(SADABS; Sheldrick, 1996)'
_exptl_crystal_colour colourless
_exptl_crystal_density_diffrn 1.355
_exptl_crystal_density_method 'not measured'
_exptl_crystal_description block
_exptl_crystal_F_000 1632
_exptl_crystal_size_max 0.32
_exptl_crystal_size_mid 0.20
_exptl_crystal_size_min 0.20
_refine_diff_density_max 0.183
_refine_diff_density_min -0.223
_refine_ls_extinction_coef 0.0042(5)
_refine_ls_extinction_expression Fc^*^=kFc[1+0.001xFc^2^\l^3^/sin(2\q)]^-1/4^
_refine_ls_extinction_method 'SHELXL97 (Sheldrick, 1997)'
_refine_ls_goodness_of_fit_ref 1.083
_refine_ls_hydrogen_treatment constr
_refine_ls_matrix_type full
_refine_ls_number_parameters 265
_refine_ls_number_reflns 4389
_refine_ls_number_restraints 0
_refine_ls_restrained_S_all 1.083
_refine_ls_R_factor_all 0.0631
_refine_ls_R_factor_gt 0.0482
_refine_ls_shift/su_max 0.001
_refine_ls_shift/su_mean 0.000
_refine_ls_structure_factor_coef Fsqd
_refine_ls_weighting_details 'calc w = 1/[\s^2^(Fo^2^)+(0.0819P)^2^] where P=(Fo^2^+2Fc^2^)/3'
_refine_ls_weighting_scheme calc
_refine_ls_wR_factor_gt 0.1348
_refine_ls_wR_factor_ref 0.1423
_reflns_number_gt 3254
_reflns_number_total 4389
_reflns_threshold_expression I>2\s(I)
_cod_data_source_file is2085.cif
_cod_data_source_block I
_cod_depositor_comments
;
The following automatic conversions were performed:
'_symmetry_cell_setting' value 'Monoclinic' changed to 'monoclinic'
according to '/home/saulius/struct/CIF-dictionaries/cif_core.dic'
dictionary named 'cif_core.dic' version 2.4.1 from 2010-06-29.

Automatic conversion script
Id: cif_fix_enum 1527 2010-12-29 10:47:43Z saulius 

The following automatic conversions were performed:

'_symmetry_cell_setting' value 'Monoclinic' changed to 'monoclinic'
according to /home/saulius/struct/CIF-dictionaries/cif_core.dic
dictionary named 'cif_core.dic' version 2.4.1 from 2010-06-29.

Automatic conversion script
Id: cif_fix_values 1715 2011-07-08 13:25:40Z adriana 
;
_cod_original_sg_symbol_H-M 'C 2/c'
_cod_database_code 2211076
_cod_database_fobs_code 2211076

loop_
_symmetry_equiv_pos_as_xyz
'x, y, z'
'-x, y, -z+1/2'
'x+1/2, y+1/2, z'
'-x+1/2, y+1/2, -z+1/2'
'-x, -y, -z'
'x, -y, z-1/2'
'-x+1/2, -y+1/2, -z'
'x+1/2, -y+1/2, z-1/2'

loop_
_atom_site_type_symbol
_atom_site_label
_atom_site_fract_x
_atom_site_fract_y
_atom_site_fract_z
_atom_site_U_iso_or_equiv
_atom_site_adp_type
_atom_site_calc_flag
_atom_site_refinement_flags
_atom_site_occupancy
C C1 -0.14844(9) 0.57996(15) 0.23941(10) 0.0686(5) Uani d . 1
H H1 -0.1801 0.5350 0.2654 0.082 Uiso calc R 1
C C2 -0.14970(12) 0.69705(16) 0.24577(12) 0.0822(6) Uani d . 1
H H2 -0.1822 0.7313 0.2765 0.099 Uiso calc R 1
C C3 -0.10373(11) 0.76443(16) 0.20748(12) 0.0800(6) Uani d . 1
H H3 -0.1049 0.8439 0.2120 0.096 Uiso calc R 1
C C4 -0.05609(12) 0.71322(16) 0.16257(12) 0.0830(6) Uani d . 1
H H4 -0.0247 0.7585 0.1365 0.100 Uiso calc R 1
C C5 -0.05378(10) 0.59527(15) 0.15526(10) 0.0708(5) Uani d . 1
H H5 -0.0214 0.5612 0.1244 0.085 Uiso calc R 1
C C6 -0.09999(8) 0.52915(12) 0.19423(8) 0.0514(4) Uani d . 1
C C7 -0.07518(7) 0.22573(12) 0.17441(7) 0.0474(3) Uani d . 1
C C8 -0.04549(7) 0.33292(11) 0.16928(7) 0.0438(3) Uani d . 1
C C9 -0.03457(8) 0.12651(12) 0.15592(7) 0.0495(3) Uani d . 1
C C10 0.05786(7) 0.26797(12) 0.12908(7) 0.0454(3) Uani d . 1
C C11 0.08140(9) 0.05871(14) 0.10423(9) 0.0609(4) Uani d . 1
H H11 0.0514 -0.0105 0.1084 0.073 Uiso calc R 1
C C12 0.09446(12) 0.06951(19) 0.02322(10) 0.0886(6) Uani d . 1
H H12A 0.0506 0.0974 -0.0030 0.133 Uiso calc R 1
H H12B 0.1070 -0.0043 0.0041 0.133 Uiso calc R 1
H H12C 0.1341 0.1223 0.0171 0.133 Uiso calc R 1
C C13 0.14985(11) 0.03869(17) 0.15416(12) 0.0861(6) Uani d . 1
H H13A 0.1834 0.1015 0.1494 0.129 Uiso calc R 1
H H13B 0.1729 -0.0315 0.1404 0.129 Uiso calc R 1
H H13C 0.1367 0.0334 0.2044 0.129 Uiso calc R 1
C C14 0.15620(7) 0.38609(12) 0.09341(8) 0.0504(4) Uani d . 1
C C15 0.11842(8) 0.47450(13) 0.05873(8) 0.0523(4) Uani d . 1
H H15 0.0699 0.4658 0.0403 0.063 Uiso calc R 1
C C16 0.15540(8) 0.57705(14) 0.05223(8) 0.0547(4) Uani d . 1
C C17 0.22798(9) 0.59109(15) 0.07633(9) 0.0659(5) Uani d . 1
H H17 0.2516 0.6611 0.0711 0.079 Uiso calc R 1
C C18 0.26462(9) 0.49890(17) 0.10841(10) 0.0708(5) Uani d . 1
H H18 0.3140 0.5059 0.1241 0.085 Uiso calc R 1
C C19 0.22893(8) 0.39623(15) 0.11751(9) 0.0610(4) Uani d . 1
H H19 0.2538 0.3343 0.1398 0.073 Uiso calc R 1
N N1 -0.09887(6) 0.40620(10) 0.18803(6) 0.0489(3) Uani d . 1
N N2 -0.15978(7) 0.34354(12) 0.20429(7) 0.0603(4) Uani d . 1
N N3 -0.14532(7) 0.23524(12) 0.19638(7) 0.0595(4) Uani d . 1
N N4 0.02307(6) 0.35820(10) 0.14883(6) 0.0466(3) Uani d . 1
N N5 0.03553(6) 0.15566(10) 0.13053(6) 0.0481(3) Uani d . 1
N N6 0.11402(9) 0.67514(13) 0.02015(8) 0.0710(4) Uani d . 1
O O1 -0.05395(6) 0.02655(9) 0.15910(7) 0.0677(3) Uani d . 1
O O2 0.12488(5) 0.27766(8) 0.10310(6) 0.0590(3) Uani d . 1
O O3 0.04858(8) 0.66428(12) 0.00450(8) 0.0885(4) Uani d . 1
O O4 0.14652(9) 0.76402(13) 0.01074(12) 0.1259(7) Uani d . 1

loop_
_atom_site_aniso_label
_atom_site_aniso_U_11
_atom_site_aniso_U_22
_atom_site_aniso_U_33
_atom_site_aniso_U_12
_atom_site_aniso_U_13
_atom_site_aniso_U_23
C1 0.0682(10) 0.0574(10) 0.0822(11) 0.0069(8) 0.0204(9) 0.0133(8)
C2 0.0911(14) 0.0599(12) 0.0979(14) 0.0217(10) 0.0229(11) 0.0075(10)
C3 0.0811(13) 0.0495(10) 0.1095(15) 0.0094(9) 0.0065(11) 0.0100(9)
C4 0.0786(12) 0.0549(11) 0.1175(16) -0.0041(9) 0.0222(11) 0.0219(10)
C5 0.0674(11) 0.0540(10) 0.0936(12) 0.0001(8) 0.0243(9) 0.0089(9)
C6 0.0478(8) 0.0475(9) 0.0585(8) 0.0009(6) 0.0015(6) 0.0100(6)
C7 0.0433(7) 0.0487(8) 0.0502(7) -0.0133(6) 0.0018(6) 0.0046(6)
C8 0.0411(7) 0.0468(8) 0.0431(7) -0.0082(6) -0.0002(5) 0.0044(6)
C9 0.0501(8) 0.0452(8) 0.0525(8) -0.0155(6) -0.0009(6) 0.0026(6)
C10 0.0413(7) 0.0432(8) 0.0514(7) -0.0097(6) 0.0012(6) 0.0011(6)
C11 0.0656(10) 0.0429(8) 0.0750(10) -0.0055(7) 0.0103(8) -0.0095(7)
C12 0.1076(16) 0.0826(14) 0.0777(12) -0.0053(12) 0.0224(11) -0.0228(10)
C13 0.0840(13) 0.0648(12) 0.1084(15) 0.0207(10) -0.0024(11) -0.0060(10)
C14 0.0424(7) 0.0499(9) 0.0601(8) -0.0132(6) 0.0130(6) -0.0049(6)
C15 0.0440(7) 0.0590(10) 0.0543(8) -0.0148(7) 0.0056(6) 0.0020(6)
C16 0.0539(9) 0.0576(10) 0.0535(8) -0.0156(7) 0.0112(6) 0.0056(7)
C17 0.0558(9) 0.0673(11) 0.0757(10) -0.0287(8) 0.0140(8) 0.0023(8)
C18 0.0407(8) 0.0824(13) 0.0897(12) -0.0199(8) 0.0088(8) -0.0022(9)
C19 0.0402(8) 0.0651(10) 0.0784(10) -0.0049(7) 0.0089(7) -0.0006(8)
N1 0.0421(6) 0.0490(7) 0.0559(7) -0.0068(5) 0.0056(5) 0.0055(5)
N2 0.0455(7) 0.0603(9) 0.0761(8) -0.0104(6) 0.0111(6) 0.0050(6)
N3 0.0478(7) 0.0571(8) 0.0742(8) -0.0130(6) 0.0089(6) 0.0040(6)
N4 0.0421(6) 0.0416(7) 0.0562(7) -0.0086(5) 0.0040(5) 0.0017(5)
N5 0.0484(7) 0.0404(7) 0.0555(7) -0.0076(5) 0.0033(5) -0.0009(5)
N6 0.0756(10) 0.0675(10) 0.0707(9) -0.0202(8) 0.0100(7) 0.0207(7)
O1 0.0661(7) 0.0462(7) 0.0915(8) -0.0191(5) 0.0098(6) 0.0002(5)
O2 0.0453(6) 0.0459(6) 0.0872(7) -0.0082(4) 0.0147(5) -0.0032(5)
O3 0.0780(9) 0.0884(10) 0.0966(10) -0.0109(7) -0.0138(7) 0.0322(7)
O4 0.1040(12) 0.0767(10) 0.1974(19) -0.0285(9) 0.0130(12) 0.0531(11)

loop_
_atom_type_symbol
_atom_type_description
_atom_type_scat_dispersion_real
_atom_type_scat_dispersion_imag
_atom_type_scat_source
C C 0.0033 0.0016 'International Tables Vol C Tables 4.2.6.8 and 6.1.1.4'
H H 0.0000 0.0000 'International Tables Vol C Tables 4.2.6.8 and 6.1.1.4'
N N 0.0061 0.0033 'International Tables Vol C Tables 4.2.6.8 and 6.1.1.4'
O O 0.0106 0.0060 'International Tables Vol C Tables 4.2.6.8 and 6.1.1.4'

loop_
_geom_angle_atom_site_label_1
_geom_angle_atom_site_label_2
_geom_angle_atom_site_label_3
_geom_angle
_geom_angle_publ_flag
C2 C1 C6 119.55(15) ?
C2 C1 H1 120.2 ?
C6 C1 H1 120.2 ?
C1 C2 C3 120.89(17) ?
C1 C2 H2 119.6 ?
C3 C2 H2 119.6 ?
C4 C3 C2 119.11(17) ?
C4 C3 H3 120.4 ?
C2 C3 H3 120.4 ?
C3 C4 C5 121.07(17) ?
C3 C4 H4 119.5 ?
C5 C4 H4 119.5 ?
C6 C5 C4 119.02(16) ?
C6 C5 H5 120.5 ?
C4 C5 H5 120.5 ?
C5 C6 C1 120.36(15) ?
C5 C6 N1 120.45(13) ?
C1 C6 N1 119.19(13) ?
C8 C7 N3 109.14(12) ?
C8 C7 C9 120.72(12) ?
N3 C7 C9 130.11(12) ?
N1 C8 N4 128.37(12) ?
N1 C8 C7 105.32(11) ?
N4 C8 C7 126.31(13) ?
O1 C9 C7 127.36(13) ?
O1 C9 N5 120.72(14) ?
C7 C9 N5 111.91(11) ?
N4 C10 O2 120.28(12) ?
N4 C10 N5 128.31(12) ?
O2 C10 N5 111.41(12) ?
N5 C11 C12 111.95(14) ?
N5 C11 C13 112.32(13) ?
C12 C11 C13 114.89(15) ?
N5 C11 H11 105.6 ?
C12 C11 H11 105.6 ?
C13 C11 H11 105.6 ?
C11 C12 H12A 109.5 ?
C11 C12 H12B 109.5 ?
H12A C12 H12B 109.5 ?
C11 C12 H12C 109.5 ?
H12A C12 H12C 109.5 ?
H12B C12 H12C 109.5 ?
C11 C13 H13A 109.5 ?
C11 C13 H13B 109.5 ?
H13A C13 H13B 109.5 ?
C11 C13 H13C 109.5 ?
H13A C13 H13C 109.5 ?
H13B C13 H13C 109.5 ?
C15 C14 C19 121.86(13) ?
C15 C14 O2 122.58(12) ?
C19 C14 O2 115.46(14) ?
C14 C15 C16 117.15(13) ?
C14 C15 H15 121.4 ?
C16 C15 H15 121.4 ?
C17 C16 C15 122.72(15) ?
C17 C16 N6 119.49(14) ?
C15 C16 N6 117.77(13) ?
C18 C17 C16 118.21(14) ?
C18 C17 H17 120.9 ?
C16 C17 H17 120.9 ?
C17 C18 C19 120.63(15) ?
C17 C18 H18 119.7 ?
C19 C18 H18 119.7 ?
C14 C19 C18 119.35(16) ?
C14 C19 H19 120.3 ?
C18 C19 H19 120.3 ?
C8 N1 N2 108.82(12) n
C8 N1 C6 131.44(11) ?
N2 N1 C6 119.72(11) ?
N3 N2 N1 108.60(12) ?
N2 N3 C7 108.12(11) ?
C10 N4 C8 112.14(11) ?
C10 N5 C9 120.43(12) ?
C10 N5 C11 122.63(11) n
C9 N5 C11 116.92(11) ?
O4 N6 O3 122.56(16) ?
O4 N6 C16 118.54(15) ?
O3 N6 C16 118.89(13) ?
C10 O2 C14 120.48(11) ?

loop_
_geom_bond_atom_site_label_1
_geom_bond_atom_site_label_2
_geom_bond_distance
_geom_bond_publ_flag
C1 C2 1.369(2) ?
C1 C6 1.378(2) ?
C1 H1 0.9300 ?
C2 C3 1.370(3) ?
C2 H2 0.9300 ?
C3 C4 1.367(3) ?
C3 H3 0.9300 ?
C4 C5 1.381(2) ?
C4 H4 0.9300 ?
C5 C6 1.372(2) ?
C5 H5 0.9300 ?
C6 N1 1.4365(19) ?
C7 C8 1.3662(18) y
C7 N3 1.3683(18) y
C7 C9 1.424(2) y
C8 N1 1.3544(17) y
C8 N4 1.3589(16) y
C9 O1 1.2189(16) y
C9 N5 1.4272(17) y
C10 N4 1.2902(17) y
C10 O2 1.3426(16) y
C10 N5 1.3706(17) y
C11 N5 1.5014(19) y
C11 C12 1.511(2) ?
C11 C13 1.512(2) ?
C11 H11 0.9800 ?
C12 H12A 0.9600 ?
C12 H12B 0.9600 ?
C12 H12C 0.9600 ?
C13 H13A 0.9600 ?
C13 H13B 0.9600 ?
C13 H13C 0.9600 ?
C14 C15 1.369(2) ?
C14 C19 1.374(2) ?
C14 O2 1.4015(16) ?
C15 C16 1.3801(19) ?
C15 H15 0.9300 ?
C16 C17 1.376(2) ?
C16 N6 1.468(2) y
C17 C18 1.374(3) ?
C17 H17 0.9300 ?
C18 C19 1.376(2) ?
C18 H18 0.9300 ?
C19 H19 0.9300 ?
N1 N2 1.3764(16) y
N2 N3 1.2983(18) y
N6 O4 1.2103(18) n
N6 O3 1.2146(19) n

loop_
_geom_hbond_atom_site_label_D
_geom_hbond_atom_site_label_H
_geom_hbond_atom_site_label_A
_geom_hbond_site_symmetry_A
_geom_hbond_distance_DH
_geom_hbond_distance_HA
_geom_hbond_distance_DA
_geom_hbond_angle_DHA
_geom_hbond_publ_flag
C3 H3 O1 1_565 0.93 2.53 3.319(2) 142 y
C18 H18 O1 3_555 0.93 2.46 3.390(2) 177 y

loop_
_geom_torsion_atom_site_label_1
_geom_torsion_atom_site_label_2
_geom_torsion_atom_site_label_3
_geom_torsion_atom_site_label_4
_geom_torsion
_geom_torsion_publ_flag
C6 C1 C2 C3 0.4(3) ?
C1 C2 C3 C4 -0.1(3) ?
C2 C3 C4 C5 0.1(3) ?
C3 C4 C5 C6 -0.3(3) ?
C4 C5 C6 C1 0.6(3) ?
C4 C5 C6 N1 -179.85(16) ?
C2 C1 C6 C5 -0.6(3) ?
C2 C1 C6 N1 179.82(16) ?
N3 C7 C8 N1 -0.33(15) ?
C9 C7 C8 N1 177.87(12) ?
N3 C7 C8 N4 -179.76(12) ?
C9 C7 C8 N4 -1.6(2) ?
C8 C7 C9 O1 178.78(14) ?
N3 C7 C9 O1 -3.4(3) ?
C8 C7 C9 N5 -2.05(18) ?
N3 C7 C9 N5 175.73(13) ?
C19 C14 C15 C16 -3.3(2) ?
O2 C14 C15 C16 -179.65(12) ?
C14 C15 C16 C17 2.6(2) ?
C14 C15 C16 N6 -175.54(13) ?
C15 C16 C17 C18 -0.3(2) ?
N6 C16 C17 C18 177.80(15) ?
C16 C17 C18 C19 -1.4(3) ?
C15 C14 C19 C18 1.7(2) ?
O2 C14 C19 C18 178.32(14) ?
C17 C18 C19 C14 0.7(3) ?
N4 C8 N1 N2 179.50(13) ?
C7 C8 N1 N2 0.08(14) ?
N4 C8 N1 C6 -1.9(2) ?
C7 C8 N1 C6 178.68(13) ?
C5 C6 N1 C8 24.7(2) ?
C1 C6 N1 C8 -155.73(15) ?
C5 C6 N1 N2 -156.79(15) ?
C1 C6 N1 N2 22.75(19) ?
C8 N1 N2 N3 0.21(15) n
C6 N1 N2 N3 -178.58(12) ?
N1 N2 N3 C7 -0.41(16) ?
C8 C7 N3 N2 0.47(16) ?
C9 C7 N3 N2 -177.51(14) ?
O2 C10 N4 C8 176.17(12) ?
N5 C10 N4 C8 -3.8(2) ?
N1 C8 N4 C10 -174.91(12) ?
C7 C8 N4 C10 4.40(19) ?
N4 C10 N5 C9 0.4(2) n
O2 C10 N5 C9 -179.59(11) ?
N4 C10 N5 C11 178.73(14) ?
O2 C10 N5 C11 -1.25(18) ?
O1 C9 N5 C10 -178.13(12) ?
C7 C9 N5 C10 2.64(18) ?
O1 C9 N5 C11 3.44(19) ?
C7 C9 N5 C11 -175.79(12) ?
C12 C11 N5 C10 -62.10(18) ?
C13 C11 N5 C10 68.90(19) ?
C12 C11 N5 C9 116.29(15) ?
C13 C11 N5 C9 -112.71(15) ?
C17 C16 N6 O4 5.4(2) ?
C15 C16 N6 O4 -176.42(16) ?
C17 C16 N6 O3 -174.19(16) ?
C15 C16 N6 O3 4.0(2) ?
N4 C10 O2 C14 -3.4(2) ?
N5 C10 O2 C14 176.57(11) ?
C15 C14 O2 C10 -47.58(19) ?
C19 C14 O2 C10 135.84(14) ?

loop_
_cod_related_entry_id
_cod_related_entry_database
_cod_related_entry_code
1 ChemSpider 21126164
